data_7208067
loop_
_publ_author_name
'Cao, Xinjiang'
'Zhang, Jun'
'Wang, Chengjie'
'Zhu, Yanyan'
'Li, Gang'

_publ_section_title
;
 Design and construction of six metal--organic frameworks with
 2-p-methoxyphenyl-1H-imidazole-4,5-dicarboxylate
;
_journal_issue 13
_journal_name_full CrystEngComm
_journal_page_first 4357
_journal_paper_doi 10.1039/c2ce25081k
_journal_volume 14
_journal_year 2012
_chemical_formula_sum 'C29 H26 Co1.5 N5 O12'
_chemical_formula_weight 724.94
_chemical_name_systematic
;
?
;
_space_group_IT_number 14
_symmetry_cell_setting monoclinic
_symmetry_space_group_name_Hall '-P 2yn'
_symmetry_space_group_name_H-M 'P 1 21/n 1'
_atom_sites_solution_hydrogens geom
_atom_sites_solution_primary direct
_atom_sites_solution_secondary difmap
_audit_creation_method SHELXL-97
_cell_angle_alpha 90.00
_cell_angle_beta 105.716(2)
_cell_angle_gamma 90.00
_cell_formula_units_Z 4
_cell_length_a 19.821(3)
_cell_length_b 7.4740(13)
_cell_length_c 20.988(4)
_cell_measurement_reflns_used 3937
_cell_measurement_temperature 296(2)
_cell_measurement_theta_max 26.1641
_cell_measurement_theta_min 2.5083
_cell_volume 2993.0(9)
_computing_cell_refinement 'Bruker APEX II'
_computing_data_collection 'Bruker APEX II'
_computing_data_reduction 'Bruker SAINT'
_computing_molecular_graphics 'SHELXTL (Sheldrick, 2008)'
_computing_publication_material 'SHELXTL (Sheldrick, 2008)'
_computing_structure_refinement 'SHELXL-97 (Sheldrick, 2008)'
_computing_structure_solution 'SHELXS-97 (Sheldrick, 2008)'
_diffrn_ambient_temperature 296(2)
_diffrn_measured_fraction_theta_full 0.993
_diffrn_measured_fraction_theta_max 0.993
_diffrn_measurement_device_type 'APEX II CCD area detector'
_diffrn_measurement_method 'phi and omega scans'
_diffrn_radiation_monochromator graphite
_diffrn_radiation_source 'fine-focus sealed tube'
_diffrn_radiation_type MoK\a
_diffrn_radiation_wavelength 0.71073
_diffrn_reflns_av_R_equivalents 0.0439
_diffrn_reflns_av_sigmaI/netI 0.0545
_diffrn_reflns_limit_h_max 24
_diffrn_reflns_limit_h_min -15
_diffrn_reflns_limit_k_max 9
_diffrn_reflns_limit_k_min -9
_diffrn_reflns_limit_l_max 26
_diffrn_reflns_limit_l_min -24
_diffrn_reflns_number 15909
_diffrn_reflns_theta_full 26.35
_diffrn_reflns_theta_max 26.35
_diffrn_reflns_theta_min 1.25
_exptl_absorpt_coefficient_mu 0.916
_exptl_absorpt_correction_T_max 0.8599
_exptl_absorpt_correction_T_min 0.8309
_exptl_absorpt_correction_type multi-scan
_exptl_crystal_colour Red
_exptl_crystal_density_diffrn 1.609
_exptl_crystal_density_method 'not measured'
_exptl_crystal_description Prism
_exptl_crystal_F_000 1486
_exptl_crystal_size_max 0.21
_exptl_crystal_size_mid 0.18
_exptl_crystal_size_min 0.17
_refine_diff_density_max 0.651
_refine_diff_density_min -0.578
_refine_diff_density_rms 0.078
_refine_ls_extinction_method none
_refine_ls_goodness_of_fit_ref 1.032
_refine_ls_hydrogen_treatment constr
_refine_ls_matrix_type full
_refine_ls_number_parameters 425
_refine_ls_number_reflns 6074
_refine_ls_number_restraints 0
_refine_ls_restrained_S_all 1.032
_refine_ls_R_factor_all 0.0623
_refine_ls_R_factor_gt 0.0429
_refine_ls_shift/su_max 0.000
_refine_ls_shift/su_mean 0.000
_refine_ls_structure_factor_coef Fsqd
_refine_ls_weighting_details 'calc w=1/[\s^2^(Fo^2^)+(0.0576P)^2^+1.0300P] where P=(Fo^2^+2Fc^2^)/3'
_refine_ls_weighting_scheme calc
_refine_ls_wR_factor_gt 0.1041
_refine_ls_wR_factor_ref 0.1154
_reflns_number_gt 4653
_reflns_number_total 6074
_reflns_threshold_expression >2sigma(I)
_cod_data_source_file c2ce25081k.txt
_cod_data_source_block p4
_cod_depositor_comments
;
The following automatic conversions were performed:

'_symmetry_cell_setting' value 'Monoclinic' changed to 'monoclinic'
according to /home/saulius/struct/CIF-dictionaries/cif_core.dic
dictionary named 'cif_core.dic' version 2.4.1 from
2010-06-29.

'_exptl_absorpt_correction_type' value 'Multi-scan'
changed to 'multi-scan' according to
/home/saulius/struct/CIF-dictionaries/cif_core.dic dictionary named
'cif_core.dic' version 2.4.1 from 2010-06-29.

Automatic conversion script
Id: cif_fix_values 1891 2012-01-12 08:04:46Z andrius 
;
_cod_original_cell_volume 2992.9(9)
_cod_original_sg_symbol_H-M P2(1)/n
_cod_original_formula_sum 'C29 H26 Co1.50 N5 O12'
_cod_database_code 7208067

loop_
_symmetry_equiv_pos_as_xyz
'x, y, z'
'-x+1/2, y+1/2, -z+1/2'
'-x, -y, -z'
'x-1/2, -y-1/2, z-1/2'

loop_
_atom_site_label
_atom_site_type_symbol
_atom_site_fract_x
_atom_site_fract_y
_atom_site_fract_z
_atom_site_U_iso_or_equiv
_atom_site_adp_type
_atom_site_occupancy
_atom_site_symmetry_multiplicity
_atom_site_calc_flag
_atom_site_refinement_flags
Co1 Co 0.355836(19) 0.22599(5) 0.227178(17) 0.02250(12) Uani 1 1 d .
Co2 Co 0.5000 0.5000 0.5000 0.02235(14) Uani 1 2 d S
N1 N 0.22332(12) 0.5762(3) 0.34185(10) 0.0232(5) Uani 1 1 d .
N2 N 0.31294(12) 0.4788(3) 0.42052(10) 0.0247(5) Uani 1 1 d .
H2A H 0.3389 0.4534 0.4594 0.030 Uiso 1 1 calc R
N3 N 0.40676(12) -0.0776(3) 0.37013(10) 0.0248(5) Uani 1 1 d .
H3A H 0.3757 -0.0005 0.3508 0.030 Uiso 1 1 calc R
N4 N 0.46744(12) -0.2624(3) 0.44558(10) 0.0240(5) Uani 1 1 d .
N5 N 0.42037(13) 0.3434(3) 0.17275(11) 0.0313(6) Uani 1 1 d .
O1 O 0.41702(10) 0.3343(3) 0.31372(9) 0.0300(5) Uani 1 1 d .
O2 O 0.44064(10) 0.3541(3) 0.42288(9) 0.0297(5) Uani 1 1 d .
O3 O 0.29378(10) 0.4494(3) 0.20849(9) 0.0301(5) Uani 1 1 d .
O4 O 0.20254(9) 0.6136(3) 0.21280(8) 0.0251(4) Uani 1 1 d .
O5 O 0.42069(11) -0.0059(3) 0.24048(9) 0.0341(5) Uani 1 1 d .
O6 O 0.51050(13) -0.1888(4) 0.25810(11) 0.0495(7) Uani 1 1 d .
H6 H 0.5313 -0.2584 0.2870 0.074 Uiso 1 1 calc R
O7 O 0.58177(11) -0.3807(3) 0.34658(10) 0.0413(6) Uani 1 1 d .
O8 O 0.57813(10) -0.4710(3) 0.44697(9) 0.0298(5) Uani 1 1 d .
O9 O 0.08068(13) 0.6063(4) 0.58248(11) 0.0580(7) Uani 1 1 d .
O10 O 0.27766(13) 0.0757(4) 0.61924(11) 0.0525(7) Uani 1 1 d .
O11 O 0.29155(19) 0.8242(5) 0.72991(16) 0.0884(10) Uani 1 1 d .
H1W H 0.2609 0.8561 0.7492 0.133 Uiso 1 1 d R
H2W H 0.2978 0.9161 0.7083 0.133 Uiso 1 1 d R
O12 O 0.68911(17) 0.5358(5) 0.28056(16) 0.0899(11) Uani 1 1 d .
H3W H 0.6674 0.5445 0.3102 0.135 Uiso 1 1 d R
H4W H 0.6950 0.4240 0.2771 0.135 Uiso 1 1 d R
C1 C 0.40143(14) 0.3784(4) 0.36531(13) 0.0232(6) Uani 1 1 d .
C2 C 0.33197(14) 0.4591(4) 0.36273(12) 0.0229(6) Uani 1 1 d .
C3 C 0.27519(14) 0.5201(4) 0.31409(13) 0.0226(6) Uani 1 1 d .
C4 C 0.25804(14) 0.5264(4) 0.24048(13) 0.0221(6) Uani 1 1 d .
C5 C 0.24688(15) 0.5443(4) 0.40670(13) 0.0253(6) Uani 1 1 d .
C6 C 0.20624(15) 0.5636(4) 0.45475(13) 0.0265(6) Uani 1 1 d .
C7 C 0.13449(16) 0.5292(4) 0.43451(15) 0.0347(7) Uani 1 1 d .
H7A H 0.1137 0.4953 0.3910 0.042 Uiso 1 1 calc R
C8 C 0.09426(17) 0.5446(5) 0.47779(15) 0.0411(8) Uani 1 1 d .
H8A H 0.0464 0.5217 0.4637 0.049 Uiso 1 1 calc R
C9 C 0.12506(17) 0.5946(5) 0.54300(15) 0.0373(7) Uani 1 1 d .
C10 C 0.19600(17) 0.6274(5) 0.56405(14) 0.0378(8) Uani 1 1 d .
H10A H 0.2167 0.6606 0.6077 0.045 Uiso 1 1 calc R
C11 C 0.23650(16) 0.6108(4) 0.51980(14) 0.0329(7) Uani 1 1 d .
H11A H 0.2845 0.6317 0.5341 0.039 Uiso 1 1 calc R
C12 C 0.1103(2) 0.6336(7) 0.65195(18) 0.0753(14) Uani 1 1 d .
H12A H 0.0734 0.6394 0.6736 0.113 Uiso 1 1 calc R
H12B H 0.1363 0.7436 0.6590 0.113 Uiso 1 1 calc R
H12C H 0.1411 0.5360 0.6699 0.113 Uiso 1 1 calc R
C13 C 0.46107(16) -0.1112(4) 0.27669(13) 0.0290(6) Uani 1 1 d .
C14 C 0.45526(14) -0.1539(4) 0.34358(13) 0.0241(6) Uani 1 1 d .
C15 C 0.49309(15) -0.2679(4) 0.39110(13) 0.0246(6) Uani 1 1 d .
C16 C 0.55557(15) -0.3823(4) 0.39500(13) 0.0272(6) Uani 1 1 d .
C17 C 0.41554(14) -0.1432(4) 0.43219(12) 0.0229(6) Uani 1 1 d .
C18 C 0.37751(15) -0.0820(4) 0.47844(13) 0.0253(6) Uani 1 1 d .
C19 C 0.31417(16) 0.0080(4) 0.45825(15) 0.0333(7) Uani 1 1 d .
H19A H 0.2945 0.0298 0.4134 0.040 Uiso 1 1 calc R
C20 C 0.27978(17) 0.0658(4) 0.50363(15) 0.0377(8) Uani 1 1 d .
H20A H 0.2377 0.1280 0.4895 0.045 Uiso 1 1 calc R
C21 C 0.30828(17) 0.0307(4) 0.57008(15) 0.0351(7) Uani 1 1 d .
C22 C 0.37213(17) -0.0563(4) 0.59137(14) 0.0354(7) Uani 1 1 d .
H22A H 0.3916 -0.0774 0.6363 0.042 Uiso 1 1 calc R
C23 C 0.40672(16) -0.1113(4) 0.54665(14) 0.0300(7) Uani 1 1 d .
H23A H 0.4498 -0.1685 0.5614 0.036 Uiso 1 1 calc R
C24 C 0.2087(2) 0.1446(7) 0.6001(2) 0.0700(13) Uani 1 1 d .
H24A H 0.1934 0.1702 0.6388 0.105 Uiso 1 1 calc R
H24B H 0.1778 0.0580 0.5734 0.105 Uiso 1 1 calc R
H24C H 0.2078 0.2525 0.5751 0.105 Uiso 1 1 calc R
C25 C 0.4885(2) 0.3088(7) 0.1866(2) 0.0754(10) Uani 1 1 d .
H25A H 0.5079 0.2324 0.2217 0.090 Uiso 1 1 calc R
C26 C 0.5315(2) 0.3787(7) 0.1524(2) 0.0754(10) Uani 1 1 d .
H26A H 0.5790 0.3502 0.1638 0.090 Uiso 1 1 calc R
C27 C 0.5035(3) 0.4920(7) 0.1005(2) 0.0755(14) Uani 1 1 d .
H27A H 0.5313 0.5397 0.0755 0.091 Uiso 1 1 calc R
C28 C 0.4348(3) 0.5329(6) 0.0865(2) 0.0734(14) Uani 1 1 d .
H28A H 0.4147 0.6114 0.0523 0.088 Uiso 1 1 calc R
C29 C 0.3950(2) 0.4563(5) 0.12384(19) 0.0570(11) Uani 1 1 d .
H29A H 0.3477 0.4858 0.1140 0.068 Uiso 1 1 calc R

loop_
_atom_site_aniso_label
_atom_site_aniso_U_11
_atom_site_aniso_U_22
_atom_site_aniso_U_33
_atom_site_aniso_U_23
_atom_site_aniso_U_13
_atom_site_aniso_U_12
Co1 0.0213(2) 0.0282(2) 0.01822(19) 0.00080(15) 0.00577(15) 0.00026(16)
Co2 0.0216(3) 0.0276(3) 0.0165(3) 0.0022(2) 0.0028(2) 0.0015(2)
N1 0.0232(12) 0.0276(13) 0.0201(11) -0.0014(9) 0.0082(10) -0.0002(10)
N2 0.0253(12) 0.0321(13) 0.0152(11) 0.0014(9) 0.0030(9) 0.0025(10)
N3 0.0273(12) 0.0262(13) 0.0207(11) 0.0037(9) 0.0062(10) 0.0061(10)
N4 0.0250(12) 0.0288(13) 0.0182(11) 0.0025(9) 0.0058(10) 0.0042(10)
N5 0.0322(14) 0.0355(15) 0.0286(13) -0.0007(11) 0.0121(11) -0.0030(12)
O1 0.0228(10) 0.0446(13) 0.0223(10) -0.0064(9) 0.0059(8) -0.0015(9)
O2 0.0278(10) 0.0345(12) 0.0217(10) -0.0022(8) -0.0020(8) 0.0036(9)
O3 0.0334(11) 0.0372(12) 0.0215(10) 0.0046(8) 0.0105(9) 0.0128(10)
O4 0.0231(10) 0.0325(11) 0.0194(9) 0.0006(8) 0.0050(8) 0.0043(9)
O5 0.0404(12) 0.0394(12) 0.0239(10) 0.0102(9) 0.0114(9) 0.0130(10)
O6 0.0565(16) 0.0666(17) 0.0343(13) 0.0221(11) 0.0278(12) 0.0341(13)
O7 0.0399(13) 0.0563(15) 0.0354(12) 0.0154(11) 0.0235(10) 0.0195(11)
O8 0.0256(10) 0.0363(12) 0.0279(11) 0.0071(9) 0.0078(9) 0.0068(9)
O9 0.0477(15) 0.095(2) 0.0416(14) -0.0098(14) 0.0288(12) -0.0041(15)
O10 0.0532(15) 0.0708(18) 0.0433(14) -0.0111(12) 0.0296(12) 0.0070(13)
O11 0.107(3) 0.083(2) 0.088(2) 0.0042(18) 0.047(2) 0.004(2)
O12 0.088(2) 0.108(3) 0.093(2) 0.003(2) 0.056(2) 0.022(2)
C1 0.0233(14) 0.0215(14) 0.0226(14) 0.0000(11) 0.0025(11) -0.0028(12)
C2 0.0260(14) 0.0244(14) 0.0181(13) -0.0020(11) 0.0055(11) -0.0035(12)
C3 0.0232(14) 0.0252(15) 0.0201(13) 0.0014(11) 0.0070(11) 0.0014(11)
C4 0.0215(14) 0.0223(14) 0.0226(14) 0.0011(11) 0.0061(11) -0.0023(12)
C5 0.0251(14) 0.0277(15) 0.0222(14) 0.0001(11) 0.0047(12) 0.0002(12)
C6 0.0307(15) 0.0275(15) 0.0218(14) 0.0001(11) 0.0081(12) 0.0004(13)
C7 0.0324(17) 0.0455(19) 0.0257(15) -0.0016(13) 0.0069(13) -0.0043(15)
C8 0.0302(17) 0.061(2) 0.0339(17) -0.0015(16) 0.0124(14) -0.0032(16)
C9 0.0372(18) 0.0436(19) 0.0365(17) -0.0004(14) 0.0191(15) 0.0018(15)
C10 0.0445(19) 0.052(2) 0.0186(14) -0.0059(14) 0.0114(14) -0.0016(16)
C11 0.0300(16) 0.0416(18) 0.0265(15) -0.0032(13) 0.0066(13) -0.0014(14)
C12 0.076(3) 0.120(4) 0.042(2) 0.002(2) 0.038(2) 0.015(3)
C13 0.0330(16) 0.0321(16) 0.0239(14) 0.0062(12) 0.0112(13) 0.0032(14)
C14 0.0231(14) 0.0289(15) 0.0222(14) 0.0005(11) 0.0094(12) 0.0010(12)
C15 0.0274(15) 0.0263(15) 0.0215(13) 0.0011(11) 0.0090(12) -0.0011(12)
C16 0.0260(15) 0.0292(16) 0.0269(15) 0.0015(12) 0.0080(12) 0.0011(12)
C17 0.0235(14) 0.0249(15) 0.0196(13) -0.0009(11) 0.0046(11) -0.0017(12)
C18 0.0316(16) 0.0228(15) 0.0232(14) 0.0001(11) 0.0102(12) 0.0001(12)
C19 0.0364(17) 0.0398(18) 0.0248(15) 0.0044(13) 0.0100(13) 0.0064(14)
C20 0.0340(17) 0.0392(19) 0.0439(19) 0.0035(15) 0.0172(15) 0.0130(15)
C21 0.0406(18) 0.0365(18) 0.0364(17) -0.0038(14) 0.0244(15) -0.0009(15)
C22 0.0404(18) 0.0438(19) 0.0216(15) -0.0043(13) 0.0079(13) -0.0035(15)
C23 0.0299(16) 0.0337(17) 0.0269(15) -0.0019(12) 0.0086(13) 0.0008(13)
C24 0.071(3) 0.082(3) 0.072(3) 0.000(2) 0.045(2) 0.026(3)
C25 0.0355(15) 0.108(3) 0.088(2) 0.033(2) 0.0258(16) -0.0029(17)
C26 0.0355(15) 0.108(3) 0.088(2) 0.033(2) 0.0258(16) -0.0029(17)
C27 0.076(3) 0.089(4) 0.077(3) 0.012(3) 0.047(3) -0.026(3)
C28 0.085(3) 0.078(3) 0.068(3) 0.037(2) 0.040(3) 0.009(3)
C29 0.053(2) 0.068(3) 0.058(2) 0.029(2) 0.029(2) 0.016(2)

loop_
_atom_type_symbol
_atom_type_description
_atom_type_scat_dispersion_real
_atom_type_scat_dispersion_imag
_atom_type_scat_source
C C 0.0033 0.0016 'International Tables Vol C Tables 4.2.6.8 and 6.1.1.4'
H H 0.0000 0.0000 'International Tables Vol C Tables 4.2.6.8 and 6.1.1.4'
N N 0.0061 0.0033 'International Tables Vol C Tables 4.2.6.8 and 6.1.1.4'
O O 0.0106 0.0060 'International Tables Vol C Tables 4.2.6.8 and 6.1.1.4'
Co Co 0.3494 0.9721 'International Tables Vol C Tables 4.2.6.8 and 6.1.1.4'

loop_
_geom_angle_atom_site_label_1
_geom_angle_atom_site_label_2
_geom_angle_atom_site_label_3
_geom_angle
_geom_angle_site_symmetry_1
_geom_angle_site_symmetry_3
O3 Co1 O1 91.60(8) . .
O3 Co1 O4 92.35(8) . 2_545
O1 Co1 O4 85.22(7) . 2_545
O3 Co1 N5 88.74(9) . .
O1 Co1 N5 90.89(9) . .
O4 Co1 N5 175.98(8) 2_545 .
O3 Co1 O5 176.49(7) . .
O1 Co1 O5 90.81(8) . .
O4 Co1 O5 90.40(8) 2_545 .
N5 Co1 O5 88.66(9) . .
O3 Co1 N1 90.27(9) . 2_545
O1 Co1 N1 162.19(8) . 2_545
O4 Co1 N1 77.01(8) 2_545 2_545
N5 Co1 N1 106.86(9) . 2_545
O5 Co1 N1 88.22(9) . 2_545
O2 Co2 O2 180.000 . 3_666
O2 Co2 N4 90.32(8) . 3_656
O2 Co2 N4 89.68(8) 3_666 3_656
O2 Co2 N4 89.68(8) . 1_565
O2 Co2 N4 90.32(8) 3_666 1_565
N4 Co2 N4 180.000 3_656 1_565
O2 Co2 O8 90.89(8) . 3_656
O2 Co2 O8 89.11(8) 3_666 3_656
N4 Co2 O8 78.05(8) 3_656 3_656
N4 Co2 O8 101.95(8) 1_565 3_656
O2 Co2 O8 89.11(8) . 1_565
O2 Co2 O8 90.89(8) 3_666 1_565
N4 Co2 O8 101.95(8) 3_656 1_565
N4 Co2 O8 78.05(8) 1_565 1_565
O8 Co2 O8 180.000 3_656 1_565
C5 N1 C3 106.4(2) . .
C5 N1 Co1 140.62(19) . 2
C3 N1 Co1 111.56(16) . 2
C5 N2 C2 109.3(2) . .
C5 N2 H2A 125.3 . .
C2 N2 H2A 125.3 . .
C17 N3 C14 108.7(2) . .
C17 N3 H3A 125.7 . .
C14 N3 H3A 125.7 . .
C17 N4 C15 106.5(2) . .
C17 N4 Co2 141.31(19) . 1_545
C15 N4 Co2 107.29(17) . 1_545
C29 N5 C25 116.5(3) . .
C29 N5 Co1 121.7(2) . .
C25 N5 Co1 121.8(3) . .
C1 O1 Co1 130.15(18) . .
C1 O2 Co2 139.17(18) . .
C4 O3 Co1 132.48(17) . .
C4 O4 Co1 118.56(16) . 2
C13 O5 Co1 150.63(19) . .
C13 O6 H6 109.5 . .
C16 O8 Co2 111.56(18) . 1_545
C9 O9 C12 118.3(3) . .
C21 O10 C24 117.8(3) . .
H1W O11 H2W 104.7 . .
H3W O12 H4W 104.2 . .
O1 C1 O2 124.1(3) . .
O1 C1 C2 121.2(2) . .
O2 C1 C2 114.6(2) . .
N2 C2 C3 104.8(2) . .
N2 C2 C1 118.9(2) . .
C3 C2 C1 136.3(2) . .
C2 C3 N1 110.0(2) . .
C2 C3 C4 133.7(3) . .
N1 C3 C4 116.2(2) . .
O3 C4 O4 122.6(2) . .
O3 C4 C3 122.9(2) . .
O4 C4 C3 114.5(2) . .
N1 C5 N2 109.5(2) . .
N1 C5 C6 125.5(3) . .
N2 C5 C6 124.8(2) . .
C11 C6 C7 118.9(3) . .
C11 C6 C5 122.4(3) . .
C7 C6 C5 118.7(2) . .
C8 C7 C6 120.9(3) . .
C8 C7 H7A 119.6 . .
C6 C7 H7A 119.6 . .
C7 C8 C9 119.8(3) . .
C7 C8 H8A 120.1 . .
C9 C8 H8A 120.1 . .
O9 C9 C10 124.3(3) . .
O9 C9 C8 115.6(3) . .
C10 C9 C8 120.1(3) . .
C9 C10 C11 119.7(3) . .
C9 C10 H10A 120.2 . .
C11 C10 H10A 120.2 . .
C6 C11 C10 120.6(3) . .
C6 C11 H11A 119.7 . .
C10 C11 H11A 119.7 . .
O9 C12 H12A 109.5 . .
O9 C12 H12B 109.5 . .
H12A C12 H12B 109.5 . .
O9 C12 H12C 109.5 . .
H12A C12 H12C 109.5 . .
H12B C12 H12C 109.5 . .
O5 C13 O6 121.6(2) . .
O5 C13 C14 121.5(3) . .
O6 C13 C14 117.0(2) . .
N3 C14 C15 105.7(2) . .
N3 C14 C13 123.0(2) . .
C15 C14 C13 131.2(3) . .
C14 C15 N4 109.6(2) . .
C14 C15 C16 132.9(2) . .
N4 C15 C16 117.5(2) . .
O8 C16 O7 125.4(3) . .
O8 C16 C15 116.6(2) . .
O7 C16 C15 117.9(2) . .
N4 C17 N3 109.6(2) . .
N4 C17 C18 125.4(2) . .
N3 C17 C18 124.9(2) . .
C19 C18 C23 118.4(3) . .
C19 C18 C17 122.6(2) . .
C23 C18 C17 119.0(3) . .
C20 C19 C18 121.1(3) . .
C20 C19 H19A 119.5 . .
C18 C19 H19A 119.5 . .
C21 C20 C19 119.6(3) . .
C21 C20 H20A 120.2 . .
C19 C20 H20A 120.2 . .
O10 C21 C20 124.7(3) . .
O10 C21 C22 115.1(3) . .
C20 C21 C22 120.2(3) . .
C23 C22 C21 120.3(3) . .
C23 C22 H22A 119.9 . .
C21 C22 H22A 119.9 . .
C22 C23 C18 120.4(3) . .
C22 C23 H23A 119.8 . .
C18 C23 H23A 119.8 . .
O10 C24 H24A 109.5 . .
O10 C24 H24B 109.5 . .
H24A C24 H24B 109.5 . .
O10 C24 H24C 109.5 . .
H24A C24 H24C 109.5 . .
H24B C24 H24C 109.5 . .
N5 C25 C26 123.8(4) . .
N5 C25 H25A 118.1 . .
C26 C25 H25A 118.1 . .
C25 C26 C27 118.6(4) . .
C25 C26 H26A 120.7 . .
C27 C26 H26A 120.7 . .
C28 C27 C26 118.8(4) . .
C28 C27 H27A 120.6 . .
C26 C27 H27A 120.6 . .
C27 C28 C29 118.8(4) . .
C27 C28 H28A 120.6 . .
C29 C28 H28A 120.6 . .
N5 C29 C28 123.5(4) . .
N5 C29 H29A 118.3 . .
C28 C29 H29A 118.3 . .

loop_
_geom_bond_atom_site_label_1
_geom_bond_atom_site_label_2
_geom_bond_distance
_geom_bond_site_symmetry_2
Co1 O3 2.048(2) .
Co1 O1 2.0573(19) .
Co1 O4 2.1025(19) 2_545
Co1 N5 2.122(2) .
Co1 O5 2.131(2) .
Co1 N1 2.141(2) 2_545
Co2 O2 2.0401(19) .
Co2 O2 2.0401(19) 3_666
Co2 N4 2.116(2) 3_656
Co2 N4 2.116(2) 1_565
Co2 O8 2.149(2) 3_656
Co2 O8 2.149(2) 1_565
N1 C5 1.335(3) .
N1 C3 1.377(3) .
N1 Co1 2.141(2) 2
N2 C5 1.354(4) .
N2 C2 1.372(3) .
N2 H2A 0.8600 .
N3 C17 1.358(3) .
N3 C14 1.360(3) .
N3 H3A 0.8600 .
N4 C17 1.332(3) .
N4 C15 1.372(3) .
N4 Co2 2.116(2) 1_545
N5 C29 1.319(4) .
N5 C25 1.327(5) .
O1 C1 1.248(3) .
O2 C1 1.260(3) .
O3 C4 1.242(3) .
O4 C4 1.275(3) .
O4 Co1 2.1025(19) 2
O5 C13 1.228(3) .
O6 C13 1.287(4) .
O6 H6 0.8200 .
O7 C16 1.260(3) .
O8 C16 1.251(3) .
O8 Co2 2.149(2) 1_545
O9 C9 1.365(4) .
O9 C12 1.431(4) .
O10 C21 1.373(3) .
O10 C24 1.414(4) .
O11 H1W 0.8499 .
O11 H2W 0.8501 .
O12 H3W 0.8499 .
O12 H4W 0.8496 .
C1 C2 1.491(4) .
C2 C3 1.376(4) .
C3 C4 1.490(4) .
C5 C6 1.458(4) .
C6 C11 1.380(4) .
C6 C7 1.393(4) .
C7 C8 1.366(4) .
C7 H7A 0.9300 .
C8 C9 1.390(4) .
C8 H8A 0.9300 .
C9 C10 1.377(4) .
C10 C11 1.388(4) .
C10 H10A 0.9300 .
C11 H11A 0.9300 .
C12 H12A 0.9600 .
C12 H12B 0.9600 .
C12 H12C 0.9600 .
C13 C14 1.474(4) .
C14 C15 1.370(4) .
C15 C16 1.489(4) .
C17 C18 1.455(4) .
C18 C19 1.386(4) .
C18 C23 1.408(4) .
C19 C20 1.382(4) .
C19 H19A 0.9300 .
C20 C21 1.381(4) .
C20 H20A 0.9300 .
C21 C22 1.385(4) .
C22 C23 1.367(4) .
C22 H22A 0.9300 .
C23 H23A 0.9300 .
C24 H24A 0.9600 .
C24 H24B 0.9600 .
C24 H24C 0.9600 .
C25 C26 1.359(5) .
C25 H25A 0.9300 .
C26 C27 1.372(6) .
C26 H26A 0.9300 .
C27 C28 1.347(6) .
C27 H27A 0.9300 .
C28 C29 1.378(5) .
C28 H28A 0.9300 .
C29 H29A 0.9300 .

loop_
_geom_hbond_atom_site_label_D
_geom_hbond_atom_site_label_H
_geom_hbond_atom_site_label_A
_geom_hbond_distance_DH
_geom_hbond_distance_HA
_geom_hbond_distance_DA
_geom_hbond_angle_DHA
_geom_hbond_site_symmetry_A
O6 H6 O7 0.82 1.65 2.466(3) 172.6 .
N3 H3A O4 0.86 1.95 2.779(3) 162.1 2_545
O11 H2W O10 0.85 2.16 2.942(4) 152.5 1_565
O12 H3W O7 0.85 2.12 2.904(4) 154.1 1_565
N2 H2A O8 0.86 2.20 3.025(3) 161.0 3_656
O12 H4W O11 0.85 1.89 2.735(5) 179.6 3_666
O11 H1W O12 0.85 1.90 2.742(5) 169.0 4_576

loop_
_geom_torsion_atom_site_label_1
_geom_torsion_atom_site_label_2
_geom_torsion_atom_site_label_3
_geom_torsion_atom_site_label_4
_geom_torsion
_geom_torsion_site_symmetry_1
O3 Co1 N5 C29 -29.3(3) .
O1 Co1 N5 C29 -120.9(3) .
O4 Co1 N5 C29 -135.1(12) 2_545
O5 Co1 N5 C29 148.3(3) .
N1 Co1 N5 C29 60.6(3) 2_545
O3 Co1 N5 C25 149.9(3) .
O1 Co1 N5 C25 58.3(3) .
O4 Co1 N5 C25 44.1(14) 2_545
O5 Co1 N5 C25 -32.5(3) .
N1 Co1 N5 C25 -120.2(3) 2_545
O3 Co1 O1 C1 63.2(2) .
O4 Co1 O1 C1 -29.0(2) 2_545
N5 Co1 O1 C1 152.0(3) .
O5 Co1 O1 C1 -119.3(2) .
N1 Co1 O1 C1 -32.6(4) 2_545
O2 Co2 O2 C1 -67(100) 3_666
N4 Co2 O2 C1 -178.2(3) 3_656
N4 Co2 O2 C1 1.8(3) 1_565
O8 Co2 O2 C1 103.8(3) 3_656
O8 Co2 O2 C1 -76.2(3) 1_565
O1 Co1 O3 C4 -57.8(3) .
O4 Co1 O3 C4 27.5(3) 2_545
N5 Co1 O3 C4 -148.7(3) .
O5 Co1 O3 C4 169.0(13) .
N1 Co1 O3 C4 104.5(3) 2_545
O3 Co1 O5 C13 160.6(13) .
O1 Co1 O5 C13 27.3(4) .
O4 Co1 O5 C13 -57.9(4) 2_545
N5 Co1 O5 C13 118.2(4) .
N1 Co1 O5 C13 -134.9(4) 2_545
Co1 O1 C1 O2 140.9(2) .
Co1 O1 C1 C2 -36.6(4) .
Co2 O2 C1 O1 109.5(3) .
Co2 O2 C1 C2 -72.9(3) .
C5 N2 C2 C3 1.5(3) .
C5 N2 C2 C1 -176.4(2) .
O1 C1 C2 N2 169.7(2) .
O2 C1 C2 N2 -8.0(4) .
O1 C1 C2 C3 -7.5(5) .
O2 C1 C2 C3 174.8(3) .
N2 C2 C3 N1 0.4(3) .
C1 C2 C3 N1 177.8(3) .
N2 C2 C3 C4 -175.3(3) .
C1 C2 C3 C4 2.0(6) .
C5 N1 C3 C2 -2.1(3) .
Co1 N1 C3 C2 167.04(18) 2
C5 N1 C3 C4 174.4(2) .
Co1 N1 C3 C4 -16.4(3) 2
Co1 O3 C4 O4 -150.3(2) .
Co1 O3 C4 C3 27.9(4) .
Co1 O4 C4 O3 176.8(2) 2
Co1 O4 C4 C3 -1.5(3) 2
C2 C3 C4 O3 9.6(5) .
N1 C3 C4 O3 -165.9(3) .
C2 C3 C4 O4 -172.1(3) .
N1 C3 C4 O4 12.4(3) .
C3 N1 C5 N2 3.1(3) .
Co1 N1 C5 N2 -160.9(2) 2
C3 N1 C5 C6 -172.6(3) .
Co1 N1 C5 C6 23.4(5) 2
C2 N2 C5 N1 -2.9(3) .
C2 N2 C5 C6 172.7(3) .
N1 C5 C6 C11 -149.1(3) .
N2 C5 C6 C11 35.9(4) .
N1 C5 C6 C7 32.3(4) .
N2 C5 C6 C7 -142.6(3) .
C11 C6 C7 C8 1.1(5) .
C5 C6 C7 C8 179.7(3) .
C6 C7 C8 C9 -0.3(5) .
C12 O9 C9 C10 -7.8(5) .
C12 O9 C9 C8 171.8(4) .
C7 C8 C9 O9 -180.0 .
C7 C8 C9 C10 -0.4(5) .
O9 C9 C10 C11 179.7(3) .
C8 C9 C10 C11 0.2(5) .
C7 C6 C11 C10 -1.3(5) .
C5 C6 C11 C10 -179.9(3) .
C9 C10 C11 C6 0.7(5) .
Co1 O5 C13 O6 -147.6(3) .
Co1 O5 C13 C14 32.2(6) .
C17 N3 C14 C15 0.4(3) .
C17 N3 C14 C13 -179.4(3) .
O5 C13 C14 N3 -1.7(5) .
O6 C13 C14 N3 178.0(3) .
O5 C13 C14 C15 178.6(3) .
O6 C13 C14 C15 -1.6(5) .
N3 C14 C15 N4 0.7(3) .
C13 C14 C15 N4 -179.7(3) .
N3 C14 C15 C16 -175.8(3) .
C13 C14 C15 C16 3.8(5) .
C17 N4 C15 C14 -1.4(3) .
Co2 N4 C15 C14 159.37(19) 1_545
C17 N4 C15 C16 175.7(2) .
Co2 N4 C15 C16 -23.5(3) 1_545
Co2 O8 C16 O7 -161.3(3) 1_545
Co2 O8 C16 C15 19.5(3) 1_545
C14 C15 C16 O8 179.3(3) .
N4 C15 C16 O8 3.0(4) .
C14 C15 C16 O7 0.0(5) .
N4 C15 C16 O7 -176.3(3) .
C15 N4 C17 N3 1.6(3) .
Co2 N4 C17 N3 -148.2(2) 1_545
C15 N4 C17 C18 -174.0(3) .
Co2 N4 C17 C18 36.1(5) 1_545
C14 N3 C17 N4 -1.3(3) .
C14 N3 C17 C18 174.4(3) .
N4 C17 C18 C19 -164.3(3) .
N3 C17 C18 C19 20.7(4) .
N4 C17 C18 C23 17.2(4) .
N3 C17 C18 C23 -157.8(3) .
C23 C18 C19 C20 -0.8(5) .
C17 C18 C19 C20 -179.3(3) .
C18 C19 C20 C21 -1.2(5) .
C24 O10 C21 C20 7.4(5) .
C24 O10 C21 C22 -172.3(3) .
C19 C20 C21 O10 -177.5(3) .
C19 C20 C21 C22 2.3(5) .
O10 C21 C22 C23 178.5(3) .
C20 C21 C22 C23 -1.3(5) .
C21 C22 C23 C18 -0.7(5) .
C19 C18 C23 C22 1.8(4) .
C17 C18 C23 C22 -179.7(3) .
C29 N5 C25 C26 -1.9(7) .
Co1 N5 C25 C26 178.9(4) .
N5 C25 C26 C27 0.2(8) .
C25 C26 C27 C28 1.5(8) .
C26 C27 C28 C29 -1.4(8) .
C25 N5 C29 C28 2.0(6) .
Co1 N5 C29 C28 -178.8(4) .
C27 C28 C29 N5 -0.4(8) .
